data_4319371
loop_
_publ_author_name
'F. Albert Cotton'
'James P. Donahue'
'Chun Lin'
'Carlos A. Murillo'

_publ_section_title
;
 The Simplest Supramolecular Complexes Containing Pairs of
 Mo2(formamidinate)3 Units Linked with Various Dicarboxylates: Preparative
 Methods, Structures, and Electrochemistry
;
_journal_name_full 'Inorganic Chemistry'
_journal_page_first 1234
_journal_page_last 1244
_journal_paper_doi 10.1021/ic000934o
_journal_volume 40
_journal_year 2001
_chemical_compound_source synthesized
_chemical_formula_analytical 'not measured'
_chemical_formula_moiety
;
 [[(H3 C O C6 H4 N)2 C H]3 Mo2]2 (O2 C C B10 H10 C C O2)
 . (C H2 Cl2)2.9
;
_chemical_formula_structural
;
 [Mo2(DAniF)3]2(mu-O2CCB10H10CCO2).2.9(CH2Cl2)
;
_chemical_formula_sum 'C96.9 H105.8 B10 Cl5.8 Mo4 N12 O16'
_chemical_formula_weight 2392.01
_chemical_melting_point ?
_chemical_name_systematic
;
 ?
;
_space_group_IT_number 14
_symmetry_cell_setting monoclinic
_symmetry_space_group_name_Hall '-P 2ybc'
_symmetry_space_group_name_H-M 'P 1 21/c 1'
_atom_sites_solution_hydrogens geom
_atom_sites_solution_primary direct
_atom_sites_solution_secondary difmap
_audit_creation_method SHELXL
_cell_angle_alpha 90.00
_cell_angle_beta 92.760(10)
_cell_angle_gamma 90.00
_cell_formula_units_Z 2
_cell_length_a 15.7180(10)
_cell_length_b 17.7860(10)
_cell_length_c 20.059(2)
_cell_measurement_reflns_used 250
_cell_measurement_temperature 213(2)
_cell_measurement_theta_max 20.8
_cell_measurement_theta_min 9.1
_cell_volume 5601.2(7)
_computing_cell_refinement 'MADNES (Enraf-Nonius, 1989)'
_computing_data_collection 'MADNES (Enraf-Nonius, 1989)'
_computing_data_reduction 'PROCOR (Kabsch, 1988)'
_computing_molecular_graphics 'SHELXTL V.5 (Siemens, 1994)'
_computing_publication_material CIFTAB
_computing_structure_refinement 'SHELXL-93 (Sheldrick, 1993)'
_computing_structure_solution 'SHELXS-86 (Sheldrick, 1990)'
_diffrn_ambient_temperature 213(2)
_diffrn_measurement_device 'Enraf-Nonius FAST area detector'
_diffrn_measurement_method 'ellipsoid-mask fitting'
_diffrn_radiation_monochromator graphite
_diffrn_radiation_source 'fine-focus sealed tube'
_diffrn_radiation_type MoK\a
_diffrn_radiation_wavelength 0.71073
_diffrn_reflns_av_R_equivalents 0.0421
_diffrn_reflns_av_sigmaI/netI 0.0335
_diffrn_reflns_limit_h_max 16
_diffrn_reflns_limit_h_min -16
_diffrn_reflns_limit_k_max 18
_diffrn_reflns_limit_k_min -19
_diffrn_reflns_limit_l_max 21
_diffrn_reflns_limit_l_min -20
_diffrn_reflns_number 20861
_diffrn_reflns_theta_max 22.57
_diffrn_reflns_theta_min 2.33
_diffrn_standards_number 'none (area detector data)'
_exptl_absorpt_coefficient_mu 0.640
_exptl_absorpt_correction_type multi-scan
_exptl_crystal_density_diffrn 1.418
_exptl_crystal_density_meas ?
_exptl_crystal_F_000 2432
_exptl_crystal_size_max 0.50
_exptl_crystal_size_mid 0.50
_exptl_crystal_size_min 0.30
_refine_diff_density_max 1.111
_refine_diff_density_min -0.581
_refine_diff_density_rms 0.125
_refine_ls_extinction_coef noref
_refine_ls_extinction_method none
_refine_ls_goodness_of_fit_all 1.081
_refine_ls_goodness_of_fit_obs 1.018
_refine_ls_hydrogen_treatment noref
_refine_ls_matrix_type full
_refine_ls_number_parameters 653
_refine_ls_number_reflns 7227
_refine_ls_number_restraints 35
_refine_ls_restrained_S_all 1.134
_refine_ls_restrained_S_obs 1.018
_refine_ls_R_factor_all 0.1001
_refine_ls_R_factor_obs 0.0772
_refine_ls_shift/esd_max -0.717
_refine_ls_shift/esd_mean 0.028
_refine_ls_structure_factor_coef Fsqd
_refine_ls_weighting_details 'w=1/[\s^2^(Fo^2^)+(0.1076P)^2^+38.6517P] where P=(Fo^2^+2Fc^2^)/3'
_refine_ls_weighting_scheme calc
_refine_ls_wR_factor_all 0.2412
_refine_ls_wR_factor_obs 0.1904
_reflns_number_observed 5701
_reflns_number_total 7289
_reflns_observed_criterion >2sigma(I)
_cod_data_source_file ic000934o_05.cif
_cod_data_source_block '[Mo2(DAniF)3]2(mu-O2CCB10H10CCO2).2.9(CH2Cl2)'
_cod_depositor_comments
;
The following automatic conversions were performed:

'_chemical_melting_point' value 'not measured' was changed to '?' -
the value is undefined or not given.

Automatic conversion script
Id: cif_fix_values 1569 2011-02-09 13:29:24Z adriana 

The following automatic conversions were performed:

'_geom_angle_publ_flag' value 'Y' changed to 'y' according to the
built-in table from CIF Core dictionary named 'cif_core.dic' version
2.4.1 from 2010-06-29 (115 times).

'_geom_angle_publ_flag' value 'N'
changed to 'n' according to the built-in table from CIF Core
dictionary named 'cif_core.dic' version 2.4.1 from 2010-06-29 (142
times).

'_geom_bond_publ_flag' value 'Y' changed to 'y' according to
the built-in table from CIF Core dictionary named 'cif_core.dic'
version 2.4.1 from 2010-06-29 (46 times).

'_geom_bond_publ_flag'
value 'N' changed to 'n' according to the built-in table from CIF
Core dictionary named 'cif_core.dic' version 2.4.1 from 2010-06-29
(83 times).

Automatic conversion script
Id: cif_fix_values 1646 2011-03-28 12:23:43Z adriana 

The following automatic conversions were performed:

'_exptl_crystal_density_meas' value 'not measured' was changed to '?'
- the value is perceived as not measured.

Automatic conversion script
Id: cif_fix_values 3008 2015-01-20 13:52:24Z robertas 

The following automatic conversions were performed:

'_refine_ls_weighting_scheme' value 'calc
w=1/[\s^2^(Fo^2^)+(0.1076P)^2^+38.6517P] where P=(Fo^2^+2Fc^2^)/3'
was changed to 'calc'. New tag '_refine_ls_weighting_details' was
created. The value of the new tag was set to
'w=1/[\s^2^(Fo^2^)+(0.1076P)^2^+38.6517P] where P=(Fo^2^+2Fc^2^)/3'.

Automatic conversion script
Id: cif_fix_values 3143 2015-03-26 13:38:13Z robertas 
;
_cod_original_formula_sum 'C96.90 H105.80 B10 Cl5.80 Mo4 N12 O16'
_cod_database_code 4319371

loop_
_symmetry_equiv_pos_as_xyz
'x, y, z'
'-x, y+1/2, -z+1/2'
'-x, -y, -z'
'x, -y-1/2, z-1/2'

loop_
_atom_site_aniso_label
_atom_site_aniso_U_11
_atom_site_aniso_U_22
_atom_site_aniso_U_33
_atom_site_aniso_U_23
_atom_site_aniso_U_13
_atom_site_aniso_U_12
Mo1 0.0399(5) 0.0328(4) 0.0561(5) -0.0015(3) -0.0042(3) 0.0006(3)
Mo2 0.0397(4) 0.0295(4) 0.0427(5) 0.0001(3) -0.0004(3) 0.0002(3)
O1 0.046(3) 0.037(3) 0.058(4) -0.006(3) -0.005(3) -0.007(3)
O2 0.032(3) 0.033(3) 0.037(3) -0.001(2) 0.000(2) -0.006(2)
O4 0.133(9) 0.098(7) 0.117(8) 0.010(6) 0.028(7) 0.023(7)
O5 0.048(4) 0.096(6) 0.119(7) -0.005(5) -0.009(4) 0.006(4)
O6 0.111(6) 0.043(4) 0.093(5) 0.020(4) 0.029(4) 0.021(4)
O8 0.102(6) 0.074(5) 0.076(5) 0.007(4) -0.022(4) 0.020(4)
N1 0.050(4) 0.039(4) 0.047(4) 0.010(3) -0.011(3) -0.008(3)
N2 0.052(4) 0.035(4) 0.034(4) 0.001(3) 0.004(3) -0.004(3)
N3 0.028(3) 0.030(4) 0.057(4) -0.007(3) 0.000(3) -0.005(3)
N4 0.051(4) 0.027(3) 0.046(4) -0.011(3) 0.012(3) -0.012(3)
N5 0.050(4) 0.044(4) 0.063(5) -0.010(4) 0.003(4) 0.007(3)
N6 0.047(4) 0.045(4) 0.036(4) 0.000(3) 0.001(3) 0.003(3)
B1 0.054(6) 0.037(5) 0.054(6) 0.001(4) 0.005(5) 0.001(5)
B2 0.051(6) 0.029(5) 0.052(6) 0.002(4) -0.014(5) 0.003(4)
B3 0.066(7) 0.036(5) 0.045(6) 0.007(4) 0.001(5) -0.011(5)
B4 0.047(5) 0.030(5) 0.066(7) 0.006(5) -0.003(5) 0.001(4)
B5 0.048(5) 0.030(5) 0.060(6) -0.008(4) 0.007(5) -0.004(4)
C1 0.052(5) 0.037(5) 0.045(5) -0.003(4) -0.001(4) 0.000(4)
C2 0.052(5) 0.030(4) 0.058(6) 0.004(4) -0.002(4) 0.004(4)
C3 0.061(6) 0.037(5) 0.061(6) 0.002(4) -0.006(5) -0.005(4)
C11 0.059(6) 0.038(5) 0.042(5) 0.003(4) 0.010(4) 0.000(4)
C12 0.056(6) 0.058(6) 0.071(7) -0.005(5) 0.008(5) 0.005(5)
C13 0.066(7) 0.053(6) 0.106(9) 0.011(6) 0.021(6) 0.015(5)
C14 0.119(11) 0.044(6) 0.101(9) 0.013(6) 0.073(9) 0.023(7)
C15 0.115(10) 0.054(6) 0.069(7) 0.008(5) 0.019(7) 0.014(7)
C16 0.090(7) 0.047(5) 0.057(6) 0.001(5) 0.007(5) 0.013(5)
C17 0.150(16) 0.119(13) 0.147(16) 0.021(11) -0.028(13) -0.013(12)
C18 0.034(5) 0.048(5) 0.073(6) 0.001(4) -0.004(4) -0.008(4)
C19 0.038(5) 0.053(6) 0.071(6) -0.001(5) -0.007(4) -0.003(4)
C20 0.052(6) 0.065(7) 0.122(10) -0.027(7) -0.019(6) 0.009(5)
C21 0.053(6) 0.062(7) 0.110(9) -0.012(6) -0.001(6) 0.014(5)
C22 0.051(6) 0.057(6) 0.093(8) 0.004(6) 0.005(5) -0.005(5)
C23 0.049(6) 0.069(7) 0.116(10) -0.009(7) -0.016(6) -0.007(5)
C24 0.049(6) 0.070(7) 0.090(8) -0.016(6) -0.001(5) 0.004(5)
C25 0.065(7) 0.089(9) 0.161(14) 0.015(9) 0.007(8) 0.026(7)
C26 0.046(5) 0.034(5) 0.065(6) -0.005(4) -0.007(4) -0.009(4)
C27 0.052(5) 0.043(5) 0.058(6) -0.006(4) 0.001(4) -0.003(4)
C28 0.062(6) 0.037(5) 0.074(7) 0.013(4) 0.011(5) -0.005(4)
C29 0.087(7) 0.034(5) 0.069(6) 0.016(4) 0.012(5) 0.015(5)
C30 0.069(6) 0.048(6) 0.086(7) 0.016(5) 0.028(5) 0.014(5)
C31 0.067(6) 0.043(5) 0.067(6) 0.010(4) 0.017(5) 0.004(5)
C32 0.138(12) 0.065(7) 0.128(12) 0.029(7) 0.053(10) 0.055(8)
C33 0.061(6) 0.054(6) 0.063(6) -0.010(5) 0.010(5) 0.001(5)
C41 0.066(6) 0.046(5) 0.036(5) 0.002(4) 0.008(4) 0.004(4)
C42 0.073(6) 0.050(5) 0.043(5) 0.002(4) 0.013(5) 0.003(5)
C43 0.063(6) 0.055(6) 0.049(5) -0.004(4) 0.000(4) 0.004(5)
C44 0.072(6) 0.057(6) 0.047(5) 0.012(5) 0.008(5) 0.011(5)
C45 0.081(7) 0.047(5) 0.060(6) 0.005(5) 0.002(5) 0.002(5)
C46 0.065(6) 0.044(5) 0.044(5) 0.001(4) -0.004(4) 0.003(4)
C47 0.091(8) 0.098(9) 0.088(9) 0.020(7) -0.028(7) 0.003(7)
Cl1S 0.170(8) 0.150(7) 0.171(10) -0.044(6) -0.050(6) 0.050(6)
Cl2S 0.170(8) 0.150(7) 0.171(10) -0.044(6) -0.050(6) 0.050(6)
Cl3S 0.170(8) 0.150(7) 0.171(10) -0.044(6) -0.050(6) 0.050(6)
Cl4S 0.170(8) 0.150(7) 0.171(10) -0.044(6) -0.050(6) 0.050(6)
Cl5S 0.130(8) 0.324(21) 0.126(8) 0.103(10) 0.029(6) 0.069(10)
Cl6S 0.121(11) 0.242(21) 0.094(9) -0.017(10) -0.016(7) -0.041(11)
Cl7S 0.257(28) 0.137(16) 0.190(21) 0.052(14) 0.106(18) 0.063(16)
Cl8S 0.234(18) 0.206(17) 0.294(22) 0.030(14) 0.104(15) -0.081(14)

loop_
_atom_site_label
_atom_site_type_symbol
_atom_site_fract_x
_atom_site_fract_y
_atom_site_fract_z
_atom_site_U_iso_or_equiv
_atom_site_thermal_displace_type
_atom_site_occupancy
_atom_site_calc_flag
_atom_site_refinement_flags
_atom_site_disorder_group
Mo1 Mo 0.78400(4) 0.71060(4) 0.06104(4) 0.0431(3) Uani 1 d . .
Mo2 Mo 0.68346(4) 0.78556(4) 0.04214(3) 0.0374(3) Uani 1 d . .
O1 O 0.6985(3) 0.6166(3) 0.0501(3) 0.0469(14) Uani 1 d . .
O2 O 0.5927(3) 0.6974(3) 0.0261(2) 0.0341(11) Uani 1 d . .
O4 O 0.3748(8) 0.9317(6) 0.2510(5) 0.115(3) Uani 1 d . .
O5 O 1.2233(4) 0.7570(5) 0.1268(4) 0.088(2) Uani 1 d . .
O6 O 0.6526(5) 1.1736(4) 0.0050(4) 0.082(2) Uani 1 d . .
O8 O 0.4505(5) 0.9138(4) -0.2355(4) 0.085(2) Uani 1 d . .
N1 N 0.7666(4) 0.7119(4) 0.1677(4) 0.046(2) Uani 1 d . .
N2 N 0.6512(4) 0.7878(3) 0.1447(3) 0.041(2) Uani 1 d . .
N3 N 0.8771(4) 0.7979(3) 0.0705(3) 0.038(2) Uani 1 d . .
N4 N 0.7672(4) 0.8790(3) 0.0524(3) 0.041(2) Uani 1 d . .
N5 N 0.8022(5) 0.6966(4) -0.0437(4) 0.052(2) Uani 1 d . .
N6 N 0.6950(4) 0.7824(4) -0.0632(3) 0.043(2) Uani 1 d . .
B1 B 0.5797(7) 0.5120(5) -0.0512(5) 0.048(2) Uani 1 d . .
H1 H 0.6331(7) 0.5211(5) -0.0845(5) 0.058 Uiso 1 calc R .
B2 B 0.4914(6) 0.5749(5) -0.0511(5) 0.045(2) Uani 1 d . .
H2 H 0.4866(6) 0.6246(5) -0.0845(5) 0.054 Uiso 1 calc R .
B3 B 0.4777(7) 0.4825(5) -0.0818(5) 0.049(2) Uani 1 d . .
H3 H 0.4627(7) 0.4702(5) -0.1353(5) 0.059 Uiso 1 calc R .
B4 B 0.5974(6) 0.4752(5) 0.0306(5) 0.048(2) Uani 1 d . .
H4 H 0.6621(6) 0.4596(5) 0.0505(5) 0.057 Uiso 1 calc R .
B5 B 0.5428(6) 0.4214(5) -0.0310(5) 0.046(2) Uani 1 d . .
H5 H 0.5701(6) 0.3694(5) -0.0517(5) 0.055 Uiso 1 calc R .
C1 C 0.6229(5) 0.6297(4) 0.0329(4) 0.045(2) Uani 1 d . .
C2 C 0.5621(5) 0.5662(4) 0.0171(4) 0.047(2) Uani 1 d . .
C3 C 0.6996(6) 0.7488(5) 0.1862(5) 0.053(2) Uani 1 d . .
H3A H 0.6859(6) 0.7469(5) 0.2313(5) 0.064 Uiso 1 calc R .
C4A C 0.8096(8) 0.6738(8) 0.2226(7) 0.049(3) Uiso 0.692(15) d PD 1
C5A C 0.7680(9) 0.6266(11) 0.2668(8) 0.062(3) Uiso 0.692(15) d PD 1
H5A H 0.7086(9) 0.6212(11) 0.2617(8) 0.074 Uiso 0.692(15) calc PR 1
C6A C 0.8106(10) 0.5888(10) 0.3164(7) 0.070(4) Uiso 0.692(15) d PD 1
H6A H 0.7824(10) 0.5532(10) 0.3420(7) 0.085 Uiso 0.692(15) calc PR 1
C7A C 0.8968(11) 0.6033(9) 0.3290(8) 0.071(4) Uiso 0.692(15) d PD 1
C8A C 0.9410(11) 0.6460(9) 0.2857(9) 0.079(4) Uiso 0.692(15) d PD 1
H8A H 1.0003(11) 0.6514(9) 0.2920(9) 0.094 Uiso 0.692(15) calc PR 1
C9A C 0.8969(9) 0.6821(8) 0.2311(8) 0.061(3) Uiso 0.692(15) d PD 1
H9A H 0.9268(9) 0.7113(8) 0.2011(8) 0.073 Uiso 0.692(15) calc PR 1
O3A O 0.9348(9) 0.5636(8) 0.3865(8) 0.103(4) Uiso 0.692(15) d PD 1
C10A C 1.0186(16) 0.5895(17) 0.4051(13) 0.144(9) Uiso 0.692(15) d PD 1
H10A H 1.0407(16) 0.5614(17) 0.4436(13) 0.215 Uiso 0.692(15) calc PR 1
H10B H 1.0167(16) 0.6425(17) 0.4162(13) 0.215 Uiso 0.692(15) calc PR 1
H10C H 1.0554(16) 0.5820(17) 0.3682(13) 0.215 Uiso 0.692(15) calc PR 1
C4B C 0.8261(15) 0.6687(19) 0.2082(14) 0.049(3) Uiso 0.308(15) d PD 2
C5B C 0.7906(16) 0.6316(24) 0.2620(16) 0.062(3) Uiso 0.308(15) d PD 2
H5B H 0.7312(16) 0.6248(24) 0.2611(16) 0.074 Uiso 0.308(15) calc PR 2
C6B C 0.8381(19) 0.6049(22) 0.3155(14) 0.070(4) Uiso 0.308(15) d PD 2
H6B H 0.8137(19) 0.5943(22) 0.3563(14) 0.085 Uiso 0.308(15) calc PR 2
C7B C 0.9256(19) 0.5942(19) 0.3066(15) 0.071(4) Uiso 0.308(15) d PD 2
C8B C 0.9630(17) 0.6309(20) 0.2556(18) 0.079(4) Uiso 0.308(15) d PD 2
H8B H 1.0227(17) 0.6347(20) 0.2561(18) 0.094 Uiso 0.308(15) calc PR 2
C9B C 0.9132(16) 0.6635(18) 0.2022(16) 0.061(3) Uiso 0.308(15) d PD 2
H9B H 0.9388(16) 0.6811(18) 0.1638(16) 0.073 Uiso 0.308(15) calc PR 2
O3B O 0.9675(20) 0.5521(16) 0.3613(15) 0.103(4) Uiso 0.308(15) d PD 2
C10B C 0.9876(45) 0.5985(34) 0.4191(22) 0.144(9) Uiso 0.308(15) d PD 2
H10D H 1.0150(45) 0.5680(34) 0.4540(22) 0.215 Uiso 0.308(15) calc PR 2
H10E H 0.9356(45) 0.6199(34) 0.4350(22) 0.215 Uiso 0.308(15) calc PR 2
H10F H 1.0258(45) 0.6386(34) 0.4070(22) 0.215 Uiso 0.308(15) calc PR 2
C11 C 0.5792(6) 0.8243(4) 0.1685(4) 0.046(2) Uani 1 d . .
C12 C 0.5006(6) 0.8148(6) 0.1376(5) 0.062(2) Uani 1 d . .
H12A H 0.4946(6) 0.7844(6) 0.0993(5) 0.074 Uiso 1 calc R .
C13 C 0.4294(7) 0.8493(6) 0.1622(6) 0.075(3) Uani 1 d . .
H13A H 0.3755(7) 0.8436(6) 0.1404(6) 0.090 Uiso 1 calc R .
C14 C 0.4401(9) 0.8929(6) 0.2205(7) 0.086(4) Uani 1 d . .
C15 C 0.5186(10) 0.9043(6) 0.2495(6) 0.079(3) Uani 1 d . .
H15A H 0.5259(10) 0.9359(6) 0.2869(6) 0.095 Uiso 1 calc R .
C16 C 0.5849(7) 0.8704(5) 0.2245(5) 0.064(3) Uani 1 d . .
H16A H 0.6388(7) 0.8779(5) 0.2458(5) 0.077 Uiso 1 calc R .
C17 C 0.3025(13) 0.9176(10) 0.2233(10) 0.140(6) Uani 1 d . .
H17A H 0.2590(13) 0.9453(10) 0.2456(10) 0.210 Uiso 1 calc R .
H17B H 0.2910(13) 0.8641(10) 0.2262(10) 0.210 Uiso 1 calc R .
H17C H 0.3020(13) 0.9325(10) 0.1767(10) 0.210 Uiso 1 calc R .
C18 C 0.8480(5) 0.8676(5) 0.0619(5) 0.052(2) Uani 1 d . .
H18A H 0.8862(5) 0.9083(5) 0.0627(5) 0.062 Uiso 1 calc R .
C19 C 0.9658(5) 0.7891(5) 0.0822(5) 0.054(2) Uani 1 d . .
C20 C 1.0073(6) 0.7281(6) 0.0565(6) 0.080(3) Uani 1 d . .
H20A H 0.9761(6) 0.6936(6) 0.0296(6) 0.096 Uiso 1 calc R .
C21 C 1.0927(6) 0.7163(6) 0.0690(6) 0.075(3) Uani 1 d . .
H21A H 1.1200(6) 0.6755(6) 0.0493(6) 0.090 Uiso 1 calc R .
C22 C 1.1372(6) 0.7636(6) 0.1098(6) 0.067(3) Uani 1 d . .
C23 C 1.0963(6) 0.8238(6) 0.1383(6) 0.079(3) Uani 1 d . .
H23A H 1.1276(6) 0.8564(6) 0.1671(6) 0.094 Uiso 1 calc R .
C24 C 1.0118(6) 0.8366(6) 0.1255(6) 0.070(3) Uani 1 d . .
H24A H 0.9847(6) 0.8772(6) 0.1457(6) 0.083 Uiso 1 calc R .
C25 C 1.2667(8) 0.7000(7) 0.0942(8) 0.105(5) Uani 1 d . .
H25A H 1.3261(8) 0.7001(7) 0.1096(8) 0.157 Uiso 1 calc R .
H25B H 1.2625(8) 0.7087(7) 0.0464(8) 0.157 Uiso 1 calc R .
H25C H 1.2415(8) 0.6517(7) 0.1040(8) 0.157 Uiso 1 calc R .
C26 C 0.7374(5) 0.9557(4) 0.0395(5) 0.049(2) Uani 1 d . .
C27 C 0.7809(6) 1.0052(5) -0.0007(4) 0.051(2) Uani 1 d . .
H27A H 0.8304(6) 0.9893(5) -0.0210(4) 0.061 Uiso 1 calc R .
C28 C 0.7514(6) 1.0772(5) -0.0105(5) 0.057(2) Uani 1 d . .
H28A H 0.7822(6) 1.1110(5) -0.0362(5) 0.069 Uiso 1 calc R .
C29 C 0.6773(7) 1.1004(5) 0.0170(5) 0.063(3) Uani 1 d . .
C30 C 0.6330(7) 1.0512(5) 0.0560(5) 0.067(3) Uani 1 d . .
H30A H 0.5829(7) 1.0667(5) 0.0758(5) 0.080 Uiso 1 calc R .
C31 C 0.6635(6) 0.9788(5) 0.0655(5) 0.059(2) Uani 1 d . .
H31A H 0.6324(6) 0.9447(5) 0.0906(5) 0.070 Uiso 1 calc R .
C32 C 0.5786(9) 1.1994(7) 0.0371(7) 0.109(5) Uani 1 d . .
H32A H 0.5675(9) 1.2514(7) 0.0250(7) 0.163 Uiso 1 calc R .
H32B H 0.5882(9) 1.1955(7) 0.0851(7) 0.163 Uiso 1 calc R .
H32C H 0.5300(9) 1.1687(7) 0.0229(7) 0.163 Uiso 1 calc R .
C33 C 0.7510(6) 0.7332(5) -0.0865(5) 0.059(2) Uani 1 d . .
H33A H 0.7537(6) 0.7249(5) -0.1327(5) 0.071 Uiso 1 calc R .
C34A C 0.8632(11) 0.6439(9) -0.0638(9) 0.057(3) Uiso 0.565(10) d PD 1
C35A C 0.9216(11) 0.6667(11) -0.1075(11) 0.073(4) Uiso 0.565(10) d PD 1
H35A H 0.9197(11) 0.7163(11) -0.1237(11) 0.087 Uiso 0.565(10) calc PR 1
C36A C 0.9855(16) 0.6170(14) -0.1293(14) 0.097(6) Uiso 0.565(10) d PD 1
H36A H 1.0201(16) 0.6293(14) -0.1646(14) 0.117 Uiso 0.565(10) calc PR 1
C37A C 0.9934(16) 0.5509(16) -0.0960(16) 0.101(7) Uiso 0.565(10) d PD 1
C38A C 0.9317(12) 0.5224(11) -0.0588(10) 0.074(5) Uiso 0.565(10) d PD 1
H38A H 0.9320(12) 0.4714(11) -0.0466(10) 0.089 Uiso 0.565(10) calc PR 1
C39A C 0.8667(12) 0.5710(9) -0.0389(9) 0.059(4) Uiso 0.565(10) d PD 1
H39A H 0.8263(12) 0.5543(9) -0.0092(9) 0.071 Uiso 0.565(10) calc PR 1
O7A O 1.0511(12) 0.4918(11) -0.1172(10) 0.131(5) Uiso 0.565(10) d PD 1
C40A C 1.1086(23) 0.5063(24) -0.1648(19) 0.164(12) Uiso 0.565(10) d PD 1
H40A H 1.1420(23) 0.4615(24) -0.1723(19) 0.246 Uiso 0.565(10) calc PR 1
H40B H 1.1461(23) 0.5469(24) -0.1497(19) 0.246 Uiso 0.565(10) calc PR 1
H40C H 1.0784(23) 0.5209(24) -0.2061(19) 0.246 Uiso 0.565(10) calc PR 1
C34B C 0.8687(14) 0.6594(12) -0.0842(12) 0.057(3) Uiso 0.435(10) d PD 2
C35B C 0.9088(15) 0.6904(13) -0.1359(13) 0.073(4) Uiso 0.435(10) d PD 2
H35B H 0.8896(15) 0.7371(13) -0.1524(13) 0.087 Uiso 0.435(10) calc PR 2
C36B C 0.9764(17) 0.6565(16) -0.1653(15) 0.097(6) Uiso 0.435(10) d PD 2
H36B H 1.0043(17) 0.6796(16) -0.2002(15) 0.117 Uiso 0.435(10) calc PR 2
C37B C 1.0006(20) 0.5876(17) -0.1409(17) 0.101(7) Uiso 0.435(10) d PD 2
C38B C 0.9637(18) 0.5512(15) -0.0933(15) 0.074(5) Uiso 0.435(10) d PD 2
H38B H 0.9790(18) 0.5015(15) -0.0821(15) 0.089 Uiso 0.435(10) calc PR 2
C39B C 0.8977(14) 0.5912(12) -0.0580(11) 0.059(4) Uiso 0.435(10) d PD 2
H39B H 0.8756(14) 0.5714(12) -0.0190(11) 0.071 Uiso 0.435(10) calc PR 2
O7B O 1.0728(15) 0.5521(14) -0.1721(12) 0.131(5) Uiso 0.435(10) d PD 2
C40B C 1.1317(25) 0.5137(29) -0.1258(24) 0.164(12) Uiso 0.435(10) d PD 2
H40D H 1.1775(25) 0.4919(29) -0.1501(24) 0.246 Uiso 0.435(10) calc PR 2
H40E H 1.1018(25) 0.4743(29) -0.1030(24) 0.246 Uiso 0.435(10) calc PR 2
H40F H 1.1551(25) 0.5494(29) -0.0932(24) 0.246 Uiso 0.435(10) calc PR 2
C41 C 0.6321(6) 0.8133(5) -0.1084(4) 0.049(2) Uani 1 d . .
C42 C 0.5857(6) 0.7699(5) -0.1531(4) 0.055(2) Uani 1 d . .
H42A H 0.5960(6) 0.7179(5) -0.1541(4) 0.066 Uiso 1 calc R .
C43 C 0.5245(6) 0.8000(5) -0.1970(5) 0.056(2) Uani 1 d . .
H43A H 0.4931(6) 0.7692(5) -0.2273(5) 0.067 Uiso 1 calc R .
C44 C 0.5105(6) 0.8776(5) -0.1948(5) 0.058(2) Uani 1 d . .
C45 C 0.5545(6) 0.9206(5) -0.1495(5) 0.063(3) Uani 1 d . .
H45A H 0.5425(6) 0.9723(5) -0.1469(5) 0.075 Uiso 1 calc R .
C46 C 0.6158(6) 0.8901(5) -0.1077(4) 0.051(2) Uani 1 d . .
H46A H 0.6476(6) 0.9213(5) -0.0780(4) 0.061 Uiso 1 calc R .
C47 C 0.4053(8) 0.8721(7) -0.2821(6) 0.093(4) Uani 1 d . .
H47A H 0.3656(8) 0.9044(7) -0.3071(6) 0.140 Uiso 1 calc R .
H47B H 0.3741(8) 0.8330(7) -0.2600(6) 0.140 Uiso 1 calc R .
H47C H 0.4442(8) 0.8493(7) -0.3124(6) 0.140 Uiso 1 calc R .
C1S C 1.1712(15) 0.7476(14) -0.0989(12) 0.112(7) Uiso 0.65 d P .
Cl1S Cl 1.1813(11) 0.7669(9) -0.1963(8) 0.165(3) Uani 0.40 d P .
Cl2S Cl 1.2250(10) 0.6590(8) -0.0849(8) 0.165(3) Uani 0.40 d P .
Cl3S Cl 1.2898(16) 0.6860(14) -0.1262(13) 0.165(3) Uani 0.25 d P .
Cl4S Cl 1.1951(18) 0.7927(14) -0.1650(15) 0.165(3) Uani 0.25 d P .
C2S C 1.2155(27) 0.5082(26) 0.2834(21) 0.152(12) Uiso 0.55 d P .
C3S C 1.1432(40) 0.4753(36) 0.2357(34) 0.108(17) Uiso 0.25 d P .
Cl5S Cl 1.1776(6) 0.4221(9) 0.2801(5) 0.192(9) Uani 0.52(2) d P .
Cl6S Cl 1.2355(9) 0.4677(12) 0.1963(6) 0.153(9) Uani 0.328(14) d P .
Cl7S Cl 1.1287(17) 0.5056(11) 0.2950(12) 0.192(14) Uani 0.29(2) d P .
Cl8S Cl 1.1693(11) 0.5687(10) 0.2150(10) 0.242(12) Uani 0.48(2) d P .

loop_
_atom_type_symbol
_atom_type_description
_atom_type_scat_dispersion_real
_atom_type_scat_dispersion_imag
_atom_type_scat_source
C C 0.0033 0.0016 'International Tables Vol C Tables 4.2.6.8 and 6.1.1.4'
H H 0.0000 0.0000 'International Tables Vol C Tables 4.2.6.8 and 6.1.1.4'
B B 0.0013 0.0007 'International Tables Vol C Tables 4.2.6.8 and 6.1.1.4'
N N 0.0061 0.0033 'International Tables Vol C Tables 4.2.6.8 and 6.1.1.4'
O O 0.0106 0.0060 'International Tables Vol C Tables 4.2.6.8 and 6.1.1.4'
Mo Mo -1.6832 0.6857 'International Tables Vol C Tables 4.2.6.8 and 6.1.1.4'
Cl Cl 0.1484 0.1585 'International Tables Vol C Tables 4.2.6.8 and 6.1.1.4'

loop_
_geom_angle_atom_site_label_1
_geom_angle_atom_site_label_2
_geom_angle_atom_site_label_3
_geom_angle
_geom_angle_site_symmetry_1
_geom_angle_site_symmetry_3
_geom_angle_publ_flag
Mo2 Mo1 N3 93.5(2) . . y
Mo2 Mo1 N5 91.8(2) . . y
N3 Mo1 N5 92.8(3) . . y
Mo2 Mo1 O1 90.8(2) . . y
N3 Mo1 O1 175.4(2) . . y
N5 Mo1 O1 85.5(2) . . y
Mo2 Mo1 N1 92.4(2) . . y
N3 Mo1 N1 91.3(2) . . y
N5 Mo1 N1 173.9(3) . . y
O1 Mo1 N1 90.1(2) . . y
Mo1 Mo2 N4 91.3(2) . . y
Mo1 Mo2 N6 93.6(2) . . y
N4 Mo2 N6 92.0(2) . . y
Mo1 Mo2 O2 93.02(13) . . y
N4 Mo2 O2 175.1(2) . . y
N6 Mo2 O2 85.4(2) . . y
Mo1 Mo2 N2 92.8(2) . . y
N4 Mo2 N2 93.8(2) . . y
N6 Mo2 N2 171.2(3) . . y
O2 Mo2 N2 88.3(2) . . y
C1 O1 Mo1 117.9(5) . . y
C1 O2 Mo2 115.3(5) . . y
C17 O4 C14 111.9(15) . . n
C22 O5 C25 116.1(9) . . n
C29 O6 C32 117.0(8) . . n
C47 O8 C44 118.1(9) . . n
C3 N1 C4B 128.3(14) . . y
C3 N1 C4A 112.0(9) . . y
C3 N1 Mo1 115.3(6) . . y
C4B N1 Mo1 116.3(14) . . y
C4A N1 Mo1 132.5(7) . . y
C3 N2 C11 118.9(7) . . y
C3 N2 Mo2 116.6(6) . . y
C11 N2 Mo2 124.4(5) . . y
C18 N3 C19 117.1(7) . . y
C18 N3 Mo1 115.9(5) . . y
C19 N3 Mo1 127.0(5) . . y
C18 N4 C26 118.6(7) . . y
C18 N4 Mo2 119.4(5) . . y
C26 N4 Mo2 121.4(5) . . y
C33 N5 C34A 122.8(10) . . y
C33 N5 C34B 106.4(11) . . y
C33 N5 Mo1 118.3(6) . . y
C34A N5 Mo1 118.7(9) . . y
C34B N5 Mo1 135.0(10) . . y
C33 N6 C41 118.5(7) . . y
C33 N6 Mo2 116.9(6) . . y
C41 N6 Mo2 122.2(5) . . y
C2 B1 B5 105.2(7) . . y
C2 B1 B3 105.4(7) . . y
B5 B1 B3 60.4(5) . . y
C2 B1 B4 59.4(5) . . y
B5 B1 B4 59.3(5) . . y
B3 B1 B4 108.1(7) . . y
C2 B1 B2 59.2(5) . . y
B5 B1 B2 107.9(7) . . y
B3 B1 B2 59.6(5) . . y
B4 B1 B2 108.5(7) . . y
B4 B2 C2 105.2(7) 3_665 . y
B4 B2 B5 60.5(6) 3_665 3_665 y
C2 B2 B5 58.4(5) . 3_665 y
B4 B2 B3 61.0(6) 3_665 . y
C2 B2 B3 104.8(6) . . y
B5 B2 B3 108.9(7) 3_665 . y
B4 B2 B1 108.4(7) 3_665 . y
C2 B2 B1 58.2(5) . . y
B5 B2 B1 107.3(7) 3_665 . y
B3 B2 B1 59.8(5) . . y
C2 B3 B1 104.2(7) 3_665 . y
C2 B3 B2 104.5(7) 3_665 . y
B1 B3 B2 60.6(5) . . y
C2 B3 B4 59.6(5) 3_665 3_665 y
B1 B3 B4 106.9(7) . 3_665 y
B2 B3 B4 58.4(6) . 3_665 y
C2 B3 B5 58.3(5) 3_665 . y
B1 B3 B5 59.7(5) . . y
B2 B3 B5 108.1(7) . . y
B4 B3 B5 107.9(7) 3_665 . y
C2 B4 B2 105.3(7) . 3_665 y
C2 B4 B5 104.9(7) . . y
B2 B4 B5 60.7(6) 3_665 . y
C2 B4 B3 58.3(5) . 3_665 y
B2 B4 B3 60.7(5) 3_665 3_665 y
B5 B4 B3 108.9(7) . 3_665 y
C2 B4 B1 58.3(5) . . y
B2 B4 B1 108.6(7) 3_665 . y
B5 B4 B1 60.1(6) . . y
B3 B4 B1 107.5(7) 3_665 . y
C2 B5 B2 59.9(5) 3_665 3_665 y
C2 B5 B4 105.1(7) 3_665 . y
B2 B5 B4 58.8(5) 3_665 . y
C2 B5 B1 104.6(7) 3_665 . y
B2 B5 B1 107.5(7) 3_665 . y
B4 B5 B1 60.6(5) . . y
C2 B5 B3 58.6(5) 3_665 . y
B2 B5 B3 108.7(7) 3_665 . y
B4 B5 B3 108.6(6) . . y
B1 B5 B3 59.9(5) . . y
O1 C1 O2 122.8(7) . . y
O1 C1 C2 120.5(7) . . y
O2 C1 C2 116.7(7) . . y
C1 C2 B5 118.7(7) . 3_665 y
C1 C2 B3 118.3(7) . 3_665 y
B5 C2 B3 63.1(6) 3_665 3_665 y
C1 C2 B1 117.8(7) . . y
B5 C2 B1 113.7(7) 3_665 . y
B3 C2 B1 113.8(7) 3_665 . y
C1 C2 B4 118.3(7) . . y
B5 C2 B4 113.8(7) 3_665 . y
B3 C2 B4 62.1(6) 3_665 . y
B1 C2 B4 62.2(5) . . y
C1 C2 B2 118.5(7) . . y
B5 C2 B2 61.7(6) 3_665 . y
B3 C2 B2 113.8(7) 3_665 . y
B1 C2 B2 62.6(5) . . y
B4 C2 B2 113.5(6) . . y
N2 C3 N1 122.6(9) . . y
C9A C4A C5A 118.3(11) . . n
C9A C4A N1 118.2(11) . . n
C5A C4A N1 123.4(11) . . n
C6A C5A C4A 122.2(12) . . n
C5A C6A C7A 119.0(14) . . n
C8A C7A C6A 120.5(13) . . n
C8A C7A O3A 124.8(14) . . n
C6A C7A O3A 114.4(13) . . n
C7A C8A C9A 119.8(15) . . n
C4A C9A C8A 119.5(13) . . n
C10A O3A C7A 112.9(14) . . n
C9B C4B C5B 117.9(18) . . n
C9B C4B N1 127.5(19) . . n
C5B C4B N1 114.5(19) . . n
C6B C5B C4B 123.0(20) . . n
C5B C6B C7B 116.7(21) . . n
C8B C7B C6B 119.2(20) . . n
C8B C7B O3B 127.7(23) . . n
C6B C7B O3B 112.5(21) . . n
C7B C8B C9B 121.1(21) . . n
C4B C9B C8B 118.3(21) . . n
C10B O3B C7B 112.6(24) . . n
C12 C11 C16 117.4(9) . . n
C12 C11 N2 121.0(8) . . n
C16 C11 N2 121.6(8) . . n
C11 C12 C13 120.8(10) . . n
C12 C13 C14 118.3(11) . . n
C15 C14 O4 114.3(13) . . n
C15 C14 C13 120.6(10) . . n
O4 C14 C13 125.0(14) . . n
C16 C15 C14 119.1(11) . . n
C15 C16 C11 123.7(11) . . n
N4 C18 N3 119.7(7) . . y
C20 C19 C24 118.1(9) . . n
C20 C19 N3 120.5(8) . . n
C24 C19 N3 121.1(8) . . n
C21 C20 C19 122.0(10) . . n
C22 C21 C20 119.4(10) . . n
C21 C22 O5 124.6(10) . . n
C21 C22 C23 119.7(9) . . n
O5 C22 C23 115.6(9) . . n
C24 C23 C22 121.3(10) . . n
C23 C24 C19 119.3(10) . . n
C31 C26 C27 118.9(8) . . n
C31 C26 N4 119.0(8) . . n
C27 C26 N4 122.0(8) . . n
C28 C27 C26 120.1(8) . . n
C27 C28 C29 120.6(8) . . n
O6 C29 C28 116.8(8) . . n
O6 C29 C30 123.4(9) . . n
C28 C29 C30 119.7(8) . . n
C31 C30 C29 119.0(9) . . n
C26 C31 C30 121.6(9) . . n
N5 C33 N6 118.9(9) . . y
C35A C34A C39A 119.5(15) . . n
C35A C34A N5 118.3(14) . . n
C39A C34A N5 122.1(14) . . n
C34A C35A C36A 121.4(19) . . n
C37A C36A C35A 115.9(24) . . n
C38A C37A C36A 123.1(23) . . n
C38A C37A O7A 111.3(22) . . n
C36A C37A O7A 121.5(24) . . n
C37A C38A C39A 118.4(21) . . n
C34A C39A C38A 119.1(17) . . n
C40A O7A C37A 120.4(21) . . n
C35B C34B C39B 119.2(18) . . n
C35B C34B N5 126.5(17) . . n
C39B C34B N5 113.7(16) . . n
C34B C35B C36B 123.1(23) . . n
C37B C36B C35B 116.5(26) . . n
C38B C37B C36B 125.3(26) . . n
C38B C37B O7B 118.5(25) . . n
C36B C37B O7B 116.3(25) . . n
C37B C38B C39B 117.3(25) . . n
C34B C39B C38B 117.9(20) . . n
C40B O7B C37B 114.4(23) . . n
C42 C41 C46 118.0(8) . . n
C42 C41 N6 122.3(8) . . n
C46 C41 N6 119.7(8) . . n
C41 C42 C43 122.2(9) . . n
C42 C43 C44 117.9(9) . . n
C45 C44 O8 116.6(9) . . n
C45 C44 C43 120.2(9) . . n
O8 C44 C43 123.2(9) . . n
C44 C45 C46 120.9(9) . . n
C45 C46 C41 120.7(9) . . n
Cl4S C1S Cl2S 115.9(17) . . n
Cl4S C1S Cl1S 22.5(10) . . n
Cl2S C1S Cl1S 104.1(13) . . n
Cl4S C1S Cl3S 79.2(15) . . n
Cl2S C1S Cl3S 39.2(9) . . n
Cl1S C1S Cl3S 74.9(11) . . n
Cl4S Cl1S C1S 50.3(32) . . n
Cl3S Cl2S C1S 87.7(15) . . n
Cl2S Cl3S C1S 53.1(12) . . n
Cl1S Cl4S C1S 107.2(39) . . n
Cl7S C2S C3S 53.3(28) . . n
Cl7S C2S Cl5S 67.7(22) . . n
C3S C2S Cl5S 51.3(27) . . n
Cl7S C2S Cl8S 78.0(22) . . n
C3S C2S Cl8S 61.3(28) . . n
Cl5S C2S Cl8S 112.4(23) . . n
Cl7S C2S Cl6S 110.0(27) . . n
C3S C2S Cl6S 56.7(29) . . n
Cl5S C2S Cl6S 71.9(17) . . n
Cl8S C2S Cl6S 67.9(16) . . n
Cl7S C3S Cl8S 83.2(35) . . n
Cl7S C3S Cl5S 77.4(36) . . n
Cl8S C3S Cl5S 134.7(43) . . n
Cl7S C3S C2S 56.9(29) . . n
Cl8S C3S C2S 67.8(30) . . n
Cl5S C3S C2S 67.3(32) . . n
Cl7S C3S Cl6S 129.5(45) . . n
Cl8S C3S Cl6S 75.6(28) . . n
Cl5S C3S Cl6S 85.9(34) . . n
C2S C3S Cl6S 72.7(32) . . n
C3S Cl5S C2S 61.3(29) . . n
C3S Cl5S Cl7S 49.8(28) . . n
C2S Cl5S Cl7S 49.2(16) . . n
C3S Cl5S Cl6S 53.0(28) . . n
C2S Cl5S Cl6S 60.3(16) . . n
Cl7S Cl5S Cl6S 91.2(10) . . n
C3S Cl6S Cl5S 41.1(22) . . n
C3S Cl6S Cl8S 53.8(23) . . n
Cl5S Cl6S Cl8S 87.1(8) . . n
C3S Cl6S C2S 50.6(25) . . n
Cl5S Cl6S C2S 47.7(14) . . n
Cl8S Cl6S C2S 54.5(15) . . n
C3S Cl7S C2S 69.8(30) . . n
C3S Cl7S Cl5S 52.7(28) . . n
C2S Cl7S Cl5S 63.1(20) . . n
C3S Cl7S Cl8S 57.3(29) . . n
C2S Cl7S Cl8S 61.0(20) . . n
Cl5S Cl7S Cl8S 100.2(11) . . n
C3S Cl8S C2S 50.9(24) . . n
C3S Cl8S Cl7S 39.5(22) . . n
C2S Cl8S Cl7S 40.9(14) . . n
C3S Cl8S Cl6S 50.6(23) . . n
C2S Cl8S Cl6S 57.5(15) . . n
Cl7S Cl8S Cl6S 81.4(9) . . n

loop_
_geom_bond_atom_site_label_1
_geom_bond_atom_site_label_2
_geom_bond_distance
_geom_bond_site_symmetry_2
_geom_bond_publ_flag
Mo1 Mo2 2.0883(9) . y
Mo1 N3 2.135(6) . y
Mo1 N5 2.148(8) . y
Mo1 O1 2.149(5) . y
Mo1 N1 2.170(7) . y
Mo2 N4 2.125(6) . y
Mo2 N6 2.130(6) . y
Mo2 O2 2.134(5) . y
Mo2 N2 2.143(6) . y
O1 C1 1.244(9) . y
O2 C1 1.298(9) . y
O4 C17 1.27(2) . n
O4 C14 1.401(13) . n
O5 C22 1.384(11) . n
O5 C25 1.400(15) . n
O6 C29 1.376(11) . n
O6 C32 1.431(13) . n
O8 C47 1.366(14) . n
O8 C44 1.376(11) . n
N1 C3 1.310(11) . y
N1 C4B 1.43(2) . y
N1 C4A 1.435(13) . y
N2 C3 1.301(11) . y
N2 C11 1.408(11) . y
N3 C18 1.329(10) . y
N3 C19 1.411(10) . y
N4 C18 1.292(10) . y
N4 C26 1.461(10) . y
N5 C33 1.321(12) . y
N5 C34A 1.41(2) . y
N5 C34B 1.51(2) . y
N6 C33 1.341(11) . y
N6 C41 1.420(11) . y
B1 C2 1.707(13) . y
B1 B5 1.766(13) . y
B1 B3 1.770(14) . y
B1 B4 1.775(14) . y
B1 B2 1.783(13) . y
B2 B4 1.723(14) 3_665 y
B2 C2 1.726(12) . y
B2 B5 1.757(14) 3_665 y
B2 B3 1.765(13) . y
B3 C2 1.704(13) 3_665 y
B3 B4 1.769(15) 3_665 y
B3 B5 1.780(14) . y
B4 C2 1.727(11) . y
B4 B2 1.723(14) 3_665 y
B4 B5 1.753(14) . y
B4 B3 1.769(15) 3_665 y
B5 C2 1.699(13) 3_665 y
B5 B2 1.757(14) 3_665 y
C1 C2 1.504(12) . y
C2 B5 1.699(13) 3_665 y
C2 B3 1.704(13) 3_665 y
C4A C9A 1.38(2) . n
C4A C5A 1.40(2) . n
C5A C6A 1.35(2) . n
C6A C7A 1.39(2) . n
C7A C8A 1.37(2) . n
C7A O3A 1.46(2) . n
C8A C9A 1.42(2) . n
O3A C10A 1.43(2) . n
C4B C9B 1.38(2) . n
C4B C5B 1.40(2) . n
C5B C6B 1.36(2) . n
C6B C7B 1.41(3) . n
C7B C8B 1.37(3) . n
C7B O3B 1.46(2) . n
C8B C9B 1.42(3) . n
O3B C10B 1.45(3) . n
C11 C12 1.366(13) . n
C11 C16 1.391(13) . n
C12 C13 1.386(13) . n
C13 C14 1.41(2) . n
C14 C15 1.35(2) . n
C15 C16 1.324(15) . n
C19 C20 1.377(13) . n
C19 C24 1.390(13) . n
C20 C21 1.370(14) . n
C21 C22 1.346(14) . n
C22 C23 1.386(15) . n
C23 C24 1.360(13) . n
C26 C31 1.360(13) . n
C26 C27 1.394(12) . n
C27 C28 1.372(12) . n
C28 C29 1.376(13) . n
C29 C30 1.385(13) . n
C30 C31 1.385(13) . n
C34A C35A 1.36(2) . n
C34A C39A 1.39(2) . n
C35A C36A 1.42(2) . n
C36A C37A 1.36(4) . n
C37A C38A 1.35(3) . n
C37A O7A 1.47(3) . n
C38A C39A 1.41(2) . n
O7A C40A 1.37(3) . n
C34B C35B 1.35(2) . n
C34B C39B 1.39(2) . n
C35B C36B 1.38(3) . n
C36B C37B 1.37(4) . n
C37B C38B 1.31(4) . n
C37B O7B 1.46(3) . n
C38B C39B 1.47(3) . n
O7B C40B 1.45(3) . n
C41 C42 1.366(13) . n
C41 C46 1.391(12) . n
C42 C43 1.380(13) . n
C43 C44 1.400(13) . n
C44 C45 1.352(13) . n
C45 C46 1.360(12) . n
C1S Cl4S 1.61(4) . n
C1S Cl2S 1.80(3) . n
C1S Cl1S 2.00(3) . n
C1S Cl3S 2.25(3) . n
Cl1S Cl4S 0.80(2) . n
Cl2S Cl3S 1.43(3) . n
C2S Cl7S 1.40(4) . n
C2S C3S 1.56(7) . n
C2S Cl5S 1.64(4) . n
C2S Cl8S 1.86(5) . n
C2S Cl6S 1.93(4) . n
C3S Cl7S 1.34(7) . n
C3S Cl8S 1.77(6) . n
C3S Cl5S 1.39(6) . n
C3S Cl6S 1.69(7) . n
Cl5S Cl7S 1.71(2) . n
Cl5S Cl6S 2.11(2) . n
Cl6S Cl8S 2.12(3) . n
Cl7S Cl8S 2.08(2) . n
